data_4327853
loop_
_publ_author_name
'Cai-Hong Zhan'
'Fei Wang'
'Yao Kang'
'Jian Zhang'

_publ_section_title
;
 Lanthanide-Thiophene-2,5-dicarboxylate Frameworks: Ionothermal Synthesis,
 Helical Structures, Photoluminescent Properties, and
 Single-Crystal-to-Single-Crystal Guest Exchange
;
_journal_name_full 'Inorganic Chemistry'
_journal_page_first 523
_journal_page_last 530
_journal_paper_doi 10.1021/ic201986m
_journal_volume 51
_journal_year 2012
_chemical_formula_sum 'C17 H18 Eu N O9 S2'
_chemical_formula_weight 596.40
_chemical_name_systematic
; 
 ? 
;
_space_group_IT_number 14
_symmetry_cell_setting monoclinic
_symmetry_space_group_name_Hall '-P 2ybc'
_symmetry_space_group_name_H-M 'P 1 21/c 1'
_atom_sites_solution_hydrogens geom
_atom_sites_solution_primary direct
_atom_sites_solution_secondary difmap
_audit_creation_method SHELXL-97
_cell_angle_alpha 90.00
_cell_angle_beta 112.500(2)
_cell_angle_gamma 90.00
_cell_formula_units_Z 4
_cell_length_a 11.5776(8)
_cell_length_b 16.2984(11)
_cell_length_c 12.0326(9)
_cell_measurement_reflns_used 1385
_cell_measurement_temperature 293(2)
_cell_measurement_theta_max 19.59
_cell_measurement_theta_min 2.22
_cell_volume 2097.7(3)
_computing_cell_refinement 'Bruker SMART'
_computing_data_collection 'Bruker SMART'
_computing_data_reduction 'Bruker SAINT'
_computing_molecular_graphics 'Bruker SHELXTL'
_computing_publication_material 'Bruker SHELXTL'
_computing_structure_refinement 'SHELXL-97 (Sheldrick, 1997)'
_computing_structure_solution 'SHELXS-97 (Sheldrick, 1990)'
_diffrn_ambient_temperature 293(2)
_diffrn_detector_area_resol_mean none
_diffrn_measured_fraction_theta_full 0.988
_diffrn_measured_fraction_theta_max 0.988
_diffrn_measurement_device_type 'CCD area detector'
_diffrn_measurement_method 'phi and omega scans'
_diffrn_radiation_monochromator graphite
_diffrn_radiation_source 'fine-focus sealed tube'
_diffrn_radiation_type MoK\a
_diffrn_radiation_wavelength 0.71073
_diffrn_reflns_av_R_equivalents 0.0570
_diffrn_reflns_av_sigmaI/netI 0.0674
_diffrn_reflns_limit_h_max 13
_diffrn_reflns_limit_h_min -13
_diffrn_reflns_limit_k_max 19
_diffrn_reflns_limit_k_min -17
_diffrn_reflns_limit_l_max 13
_diffrn_reflns_limit_l_min -14
_diffrn_reflns_number 10396
_diffrn_reflns_theta_full 25.02
_diffrn_reflns_theta_max 25.02
_diffrn_reflns_theta_min 1.90
_diffrn_standards_decay_% none
_diffrn_standards_interval_count none
_diffrn_standards_interval_time none
_diffrn_standards_number none
_exptl_absorpt_coefficient_mu 3.238
_exptl_absorpt_correction_type none
_exptl_crystal_density_diffrn 1.888
_exptl_crystal_density_meas 1.889
_exptl_crystal_description blok
_exptl_crystal_F_000 1176
_exptl_crystal_size_max .19
_exptl_crystal_size_mid .15
_exptl_crystal_size_min .12
_refine_diff_density_max 0.670
_refine_diff_density_min -0.652
_refine_diff_density_rms 0.144
_refine_ls_extinction_method none
_refine_ls_goodness_of_fit_ref 0.997
_refine_ls_hydrogen_treatment mixed
_refine_ls_matrix_type full
_refine_ls_number_parameters 271
_refine_ls_number_reflns 3666
_refine_ls_number_restraints 0
_refine_ls_restrained_S_all 0.997
_refine_ls_R_factor_all 0.0599
_refine_ls_R_factor_gt 0.0377
_refine_ls_shift/su_max 0.001
_refine_ls_shift/su_mean 0.000
_refine_ls_structure_factor_coef Fsqd
_refine_ls_weighting_details 'calc w=1/[\s^2^(Fo^2^)+(0.0289P)^2^+0.0000P] where P=(Fo^2^+2Fc^2^)/3'
_refine_ls_weighting_scheme calc
_refine_ls_wR_factor_gt 0.0696
_refine_ls_wR_factor_ref 0.0776
_reflns_number_gt 2734
_reflns_number_total 3666
_reflns_threshold_expression >2sigma(I)
_cod_data_source_file ic201986m_si_002_03.cif
_cod_data_source_block 3
_cod_database_code 4327853

loop_
_symmetry_equiv_pos_as_xyz
'x, y, z'
'-x, y+1/2, -z+1/2'
'-x, -y, -z'
'x, -y-1/2, z-1/2'

loop_
_atom_site_label
_atom_site_type_symbol
_atom_site_fract_x
_atom_site_fract_y
_atom_site_fract_z
_atom_site_U_iso_or_equiv
_atom_site_adp_type
_atom_site_occupancy
_atom_site_symmetry_multiplicity
_atom_site_calc_flag
_atom_site_refinement_flags
Eu1 Eu -0.80580(3) 0.027221(18) -0.42190(2) 0.02005(11) Uani 1 1 d .
S1 S -0.94630(14) 0.21823(10) -0.78859(14) 0.0315(4) Uani 1 1 d .
S2 S -0.51031(16) 0.28276(11) -0.24847(15) 0.0343(4) Uani 1 1 d .
O1 O -0.8671(4) 0.0781(3) -0.6228(3) 0.0311(10) Uani 1 1 d .
O2 O -1.0576(4) 0.0309(3) -0.6540(4) 0.0396(11) Uani 1 1 d .
O3 O -0.9441(4) 0.3629(2) -0.9324(4) 0.0317(11) Uani 1 1 d .
O4 O -1.1434(4) 0.3995(3) -0.9773(4) 0.0360(11) Uani 1 1 d .
O5 O -0.7249(4) 0.1042(3) -0.2190(4) 0.0393(12) Uani 1 1 d .
O6 O -0.6586(4) 0.1394(3) -0.3613(4) 0.0421(12) Uani 1 1 d .
O7 O -0.3542(4) 0.4332(3) -0.2084(4) 0.0335(11) Uani 1 1 d .
O8 O -0.3787(4) 0.4759(3) -0.0433(4) 0.0314(10) Uani 1 1 d .
O9 O -0.1277(6) -0.0532(5) 0.0843(6) 0.105(2) Uani 1 1 d .
H9B H -0.1263 -0.0780 0.1441 0.157 Uiso 1 1 calc R
C1 C -1.0415(6) 0.1522(4) -0.7511(5) 0.0302(16) Uani 1 1 d .
C2 C -1.1637(6) 0.1762(4) -0.7983(6) 0.0356(17) Uani 1 1 d .
H2A H -1.2279 0.1482 -0.7863 0.043 Uiso 1 1 calc R
C3 C -1.1811(6) 0.2483(4) -0.8670(6) 0.0339(17) Uani 1 1 d .
H3A H -1.2584 0.2732 -0.9057 0.041 Uiso 1 1 calc R
C4 C -1.0714(5) 0.2780(4) -0.8708(5) 0.0269(15) Uani 1 1 d .
C5 C -0.9845(6) 0.0828(4) -0.6717(5) 0.0264(15) Uani 1 1 d .
C6 C -1.0512(6) 0.3527(4) -0.9313(5) 0.0274(15) Uani 1 1 d .
C7 C -0.6060(6) 0.2277(4) -0.1968(5) 0.0311(16) Uani 1 1 d .
C8 C -0.6165(6) 0.2648(4) -0.0976(5) 0.0361(17) Uani 1 1 d .
H8A H -0.6634 0.2437 -0.0564 0.043 Uiso 1 1 calc R
C9 C -0.5480(6) 0.3378(4) -0.0668(5) 0.0339(17) Uani 1 1 d .
H9A H -0.5467 0.3715 -0.0040 0.041 Uiso 1 1 calc R
C10 C -0.4843(5) 0.3542(4) -0.1373(5) 0.0277(15) Uani 1 1 d .
C11 C -0.6678(5) 0.1523(4) -0.2621(6) 0.0321(16) Uani 1 1 d .
C12 C -0.4011(5) 0.4255(4) -0.1293(6) 0.0304(16) Uani 1 1 d .
C13 C -0.2182(8) -0.0476(5) -0.1349(7) 0.064(2) Uani 1 1 d .
H13A H -0.1356 -0.0468 -0.1377 0.077 Uiso 1 1 calc R
H13B H -0.2723 -0.0786 -0.2040 0.077 Uiso 1 1 calc R
C14 C -0.2099(10) -0.0934(6) -0.0204(8) 0.087(3) Uani 1 1 d .
H14A H -0.2925 -0.0967 -0.0177 0.104 Uiso 1 1 calc R
H14B H -0.1806 -0.1489 -0.0225 0.104 Uiso 1 1 calc R
C15 C -0.3118(9) 0.0608(6) -0.2765(7) 0.084(3) Uani 1 1 d .
H15A H -0.3444 0.1156 -0.2876 0.126 Uiso 1 1 calc R
H15B H -0.3767 0.0233 -0.3218 0.126 Uiso 1 1 calc R
H15C H -0.2443 0.0575 -0.3040 0.126 Uiso 1 1 calc R
C16 C -0.1632(8) 0.0968(6) -0.0799(8) 0.086(3) Uani 1 1 d .
H16A H -0.1959 0.1516 -0.0880 0.129 Uiso 1 1 calc R
H16B H -0.0990 0.0944 -0.1119 0.129 Uiso 1 1 calc R
H16C H -0.1287 0.0818 0.0036 0.129 Uiso 1 1 calc R
C17 C -0.3702(8) 0.0477(6) -0.1042(9) 0.094(3) Uani 1 1 d .
H17A H -0.3984 0.1036 -0.1136 0.141 Uiso 1 1 calc R
H17B H -0.3414 0.0326 -0.0208 0.141 Uiso 1 1 calc R
H17C H -0.4380 0.0125 -0.1505 0.141 Uiso 1 1 calc R
N1 N -0.2656(6) 0.0390(4) -0.1472(5) 0.0526(17) Uani 1 1 d .

loop_
_atom_site_aniso_label
_atom_site_aniso_U_11
_atom_site_aniso_U_22
_atom_site_aniso_U_33
_atom_site_aniso_U_23
_atom_site_aniso_U_13
_atom_site_aniso_U_12
Eu1 0.02267(17) 0.01453(18) 0.02439(16) -0.00015(14) 0.01062(12) 0.00003(15)
S1 0.0262(9) 0.0256(10) 0.0430(9) 0.0125(7) 0.0136(7) 0.0015(7)
S2 0.0394(10) 0.0318(10) 0.0380(9) -0.0103(7) 0.0219(8) -0.0113(8)
O1 0.029(3) 0.035(3) 0.030(2) 0.010(2) 0.0106(19) 0.005(2)
O2 0.054(3) 0.025(3) 0.054(3) 0.010(2) 0.037(2) 0.003(2)
O3 0.026(2) 0.019(3) 0.050(3) 0.010(2) 0.014(2) -0.0026(19)
O4 0.030(3) 0.027(3) 0.049(3) 0.016(2) 0.013(2) 0.006(2)
O5 0.045(3) 0.036(3) 0.039(3) -0.008(2) 0.018(2) -0.014(2)
O6 0.053(3) 0.036(3) 0.047(3) -0.019(2) 0.030(2) -0.021(2)
O7 0.036(3) 0.035(3) 0.035(2) -0.008(2) 0.020(2) -0.012(2)
O8 0.031(2) 0.026(3) 0.042(2) -0.010(2) 0.020(2) -0.007(2)
O9 0.104(6) 0.155(7) 0.061(4) 0.018(4) 0.038(4) 0.007(5)
C1 0.037(4) 0.022(4) 0.037(4) 0.007(3) 0.020(3) -0.003(3)
C2 0.028(4) 0.028(4) 0.056(4) 0.015(3) 0.022(3) -0.002(3)
C3 0.027(4) 0.034(4) 0.044(4) 0.011(3) 0.017(3) 0.009(3)
C4 0.029(4) 0.016(4) 0.037(3) 0.007(3) 0.016(3) 0.000(3)
C5 0.037(4) 0.021(4) 0.028(3) -0.002(3) 0.019(3) -0.002(3)
C6 0.028(4) 0.024(4) 0.028(3) 0.002(3) 0.008(3) 0.000(3)
C7 0.029(4) 0.026(4) 0.032(3) -0.005(3) 0.005(3) -0.006(3)
C8 0.042(4) 0.034(4) 0.039(4) -0.002(3) 0.022(3) -0.010(3)
C9 0.039(4) 0.028(4) 0.037(4) -0.017(3) 0.018(3) -0.011(3)
C10 0.024(3) 0.028(4) 0.033(3) -0.002(3) 0.014(3) -0.001(3)
C11 0.017(3) 0.034(4) 0.043(4) -0.003(3) 0.009(3) -0.002(3)
C12 0.016(3) 0.027(4) 0.042(4) 0.004(3) 0.004(3) 0.002(3)
C13 0.076(6) 0.059(6) 0.064(5) -0.001(4) 0.034(5) 0.002(5)
C14 0.108(8) 0.092(8) 0.076(7) 0.011(6) 0.053(6) 0.003(7)
C15 0.100(8) 0.087(8) 0.047(5) 0.008(5) 0.008(5) -0.014(6)
C16 0.081(7) 0.079(7) 0.088(7) -0.038(6) 0.022(6) -0.024(6)
C17 0.060(6) 0.129(10) 0.101(8) -0.014(7) 0.040(6) 0.021(6)
N1 0.047(4) 0.060(5) 0.046(4) -0.009(3) 0.013(3) -0.003(3)

loop_
_atom_type_symbol
_atom_type_description
_atom_type_scat_dispersion_real
_atom_type_scat_dispersion_imag
_atom_type_scat_source
C C 0.0033 0.0016 'International Tables Vol C Tables 4.2.6.8 and 6.1.1.4'
H H 0.0000 0.0000 'International Tables Vol C Tables 4.2.6.8 and 6.1.1.4'
Eu Eu -0.1578 3.6682 'International Tables Vol C Tables 4.2.6.8 and 6.1.1.4'
N N 0.0061 0.0033 'International Tables Vol C Tables 4.2.6.8 and 6.1.1.4'
O O 0.0106 0.0060 'International Tables Vol C Tables 4.2.6.8 and 6.1.1.4'
S S 0.1246 0.1234 'International Tables Vol C Tables 4.2.6.8 and 6.1.1.4'

loop_
_geom_angle_atom_site_label_1
_geom_angle_atom_site_label_2
_geom_angle_atom_site_label_3
_geom_angle
_geom_angle_site_symmetry_1
_geom_angle_site_symmetry_3
O2 Eu1 O4 76.64(15) 3_354 2_343
O2 Eu1 O3 77.29(15) 3_354 4_566
O4 Eu1 O3 127.31(13) 2_343 4_566
O2 Eu1 O1 123.92(14) 3_354 .
O4 Eu1 O1 82.38(15) 2_343 .
O3 Eu1 O1 75.61(14) 4_566 .
O2 Eu1 O6 134.59(15) 3_354 .
O4 Eu1 O6 145.97(15) 2_343 .
O3 Eu1 O6 80.13(15) 4_566 .
O1 Eu1 O6 86.83(15) . .
O2 Eu1 O7 87.42(15) 3_354 2_444
O4 Eu1 O7 75.91(14) 2_343 2_444
O3 Eu1 O7 146.57(14) 4_566 2_444
O1 Eu1 O7 136.24(14) . 2_444
O6 Eu1 O7 90.42(16) . 2_444
O2 Eu1 O8 133.99(15) 3_354 2_444
O4 Eu1 O8 71.17(14) 2_343 2_444
O3 Eu1 O8 148.72(14) 4_566 2_444
O1 Eu1 O8 83.55(13) . 2_444
O6 Eu1 O8 75.61(15) . 2_444
O7 Eu1 O8 53.66(13) 2_444 2_444
O2 Eu1 O5 83.15(15) 3_354 .
O4 Eu1 O5 147.26(15) 2_343 .
O3 Eu1 O5 71.14(14) 4_566 .
O1 Eu1 O5 130.35(15) . .
O6 Eu1 O5 52.24(14) . .
O7 Eu1 O5 77.71(14) 2_444 .
O8 Eu1 O5 107.46(14) 2_444 .
O2 Eu1 C12 109.29(18) 3_354 2_444
O4 Eu1 C12 67.26(16) 2_343 2_444
O3 Eu1 C12 165.43(16) 4_566 2_444
O1 Eu1 C12 109.13(18) . 2_444
O6 Eu1 C12 86.31(17) . 2_444
O7 Eu1 C12 27.17(15) 2_444 2_444
O8 Eu1 C12 27.11(16) 2_444 2_444
O5 Eu1 C12 96.32(16) . 2_444
O2 Eu1 C11 108.63(18) 3_354 .
O4 Eu1 C11 160.70(16) 2_343 .
O3 Eu1 C11 71.78(16) 4_566 .
O1 Eu1 C11 107.95(17) . .
O6 Eu1 C11 26.12(16) . .
O7 Eu1 C11 85.66(17) 2_444 .
O8 Eu1 C11 93.37(16) 2_444 .
O5 Eu1 C11 26.30(15) . .
C12 Eu1 C11 93.68(17) 2_444 .
O2 Eu1 C5 101.62(16) 3_354 .
O4 Eu1 C5 79.36(15) 2_343 .
O3 Eu1 C5 62.34(15) 4_566 .
O1 Eu1 C5 22.74(15) . .
O6 Eu1 C5 101.88(17) . .
O7 Eu1 C5 150.90(15) 2_444 .
O8 Eu1 C5 103.70(15) 2_444 .
O5 Eu1 C5 130.46(15) . .
C12 Eu1 C5 126.51(18) 2_444 .
C11 Eu1 C5 116.50(18) . .
O2 Eu1 Eu1 47.22(11) 3_354 3_354
O4 Eu1 Eu1 64.96(10) 2_343 3_354
O3 Eu1 Eu1 63.64(10) 4_566 3_354
O1 Eu1 Eu1 76.75(10) . 3_354
O6 Eu1 Eu1 142.81(12) . 3_354
O7 Eu1 Eu1 124.36(10) 2_444 3_354
O8 Eu1 Eu1 133.66(10) 2_444 3_354
O5 Eu1 Eu1 117.34(10) . 3_354
C12 Eu1 Eu1 130.49(12) 2_444 3_354
C11 Eu1 Eu1 132.48(13) . 3_354
C5 Eu1 Eu1 54.88(12) . 3_354
C4 S1 C1 91.3(3) . .
C10 S2 C7 91.0(3) . .
C5 O1 Eu1 110.1(4) . .
C5 O2 Eu1 159.9(4) . 3_354
C6 O3 Eu1 138.4(4) . 4_565
C6 O4 Eu1 139.7(4) . 2_353
C11 O5 Eu1 88.3(4) . .
C11 O6 Eu1 96.1(4) . .
C12 O7 Eu1 91.0(3) . 2_454
C12 O8 Eu1 90.1(4) . 2_454
C14 O9 H9B 109.5 . .
C2 C1 C5 129.0(6) . .
C2 C1 S1 112.2(5) . .
C5 C1 S1 118.7(5) . .
C1 C2 C3 112.2(6) . .
C1 C2 H2A 123.9 . .
C3 C2 H2A 123.9 . .
C4 C3 C2 112.8(6) . .
C4 C3 H3A 123.6 . .
C2 C3 H3A 123.6 . .
C3 C4 C6 128.8(6) . .
C3 C4 S1 111.6(5) . .
C6 C4 S1 119.5(4) . .
O1 C5 O2 123.3(6) . .
O1 C5 C1 119.2(6) . .
O2 C5 C1 117.5(6) . .
O1 C5 Eu1 47.2(3) . .
O2 C5 Eu1 83.2(3) . .
C1 C5 Eu1 146.7(4) . .
O3 C6 O4 126.3(6) . .
O3 C6 C4 117.1(5) . .
O4 C6 C4 116.6(6) . .
C8 C7 C11 129.3(6) . .
C8 C7 S2 111.5(5) . .
C11 C7 S2 119.2(5) . .
C7 C8 C9 111.8(6) . .
C7 C8 H8A 124.1 . .
C9 C8 H8A 124.1 . .
C10 C9 C8 113.2(6) . .
C10 C9 H9A 123.4 . .
C8 C9 H9A 123.4 . .
C9 C10 C12 127.7(6) . .
C9 C10 S2 112.4(5) . .
C12 C10 S2 119.8(5) . .
O6 C11 O5 122.5(6) . .
O6 C11 C7 116.2(6) . .
O5 C11 C7 121.3(6) . .
O6 C11 Eu1 57.8(3) . .
O5 C11 Eu1 65.4(3) . .
C7 C11 Eu1 169.9(5) . .
O8 C12 O7 122.4(6) . .
O8 C12 C10 118.9(6) . .
O7 C12 C10 118.7(6) . .
O8 C12 Eu1 62.8(3) . 2_454
O7 C12 Eu1 61.8(3) . 2_454
C10 C12 Eu1 163.8(4) . 2_454
N1 C13 C14 116.1(7) . .
N1 C13 H13A 108.2 . .
C14 C13 H13A 108.2 . .
N1 C13 H13B 108.2 . .
C14 C13 H13B 108.2 . .
H13A C13 H13B 107.4 . .
O9 C14 C13 111.2(8) . .
O9 C14 H14A 109.4 . .
C13 C14 H14A 109.4 . .
O9 C14 H14B 109.4 . .
C13 C14 H14B 109.4 . .
H14A C14 H14B 108.0 . .
N1 C15 H15A 109.5 . .
N1 C15 H15B 109.5 . .
H15A C15 H15B 109.5 . .
N1 C15 H15C 109.5 . .
H15A C15 H15C 109.5 . .
H15B C15 H15C 109.5 . .
N1 C16 H16A 109.5 . .
N1 C16 H16B 109.5 . .
H16A C16 H16B 109.5 . .
N1 C16 H16C 109.5 . .
H16A C16 H16C 109.5 . .
H16B C16 H16C 109.5 . .
N1 C17 H17A 109.5 . .
N1 C17 H17B 109.5 . .
H17A C17 H17B 109.5 . .
N1 C17 H17C 109.5 . .
H17A C17 H17C 109.5 . .
H17B C17 H17C 109.5 . .
C15 N1 C16 108.2(7) . .
C15 N1 C17 109.0(7) . .
C16 N1 C17 109.5(7) . .
C15 N1 C13 107.5(6) . .
C16 N1 C13 110.9(6) . .
C17 N1 C13 111.6(7) . .

loop_
_geom_bond_atom_site_label_1
_geom_bond_atom_site_label_2
_geom_bond_distance
_geom_bond_site_symmetry_2
Eu1 O2 2.311(4) 3_354
Eu1 O4 2.367(4) 2_343
Eu1 O3 2.373(4) 4_566
Eu1 O1 2.392(4) .
Eu1 O6 2.415(4) .
Eu1 O7 2.453(4) 2_444
Eu1 O8 2.474(4) 2_444
Eu1 O5 2.581(4) .
Eu1 C12 2.782(6) 2_444
Eu1 C11 2.838(6) .
Eu1 C5 3.062(6) .
Eu1 Eu1 4.2512(6) 3_354
S1 C4 1.712(6) .
S1 C1 1.720(6) .
S2 C10 1.712(6) .
S2 C7 1.717(7) .
O1 C5 1.260(7) .
O2 C5 1.271(7) .
O2 Eu1 2.311(4) 3_354
O3 C6 1.255(7) .
O3 Eu1 2.373(4) 4_565
O4 C6 1.256(7) .
O4 Eu1 2.367(4) 2_353
O5 C11 1.258(7) .
O6 C11 1.257(7) .
O7 C12 1.270(7) .
O7 Eu1 2.453(4) 2_454
O8 C12 1.268(7) .
O8 Eu1 2.474(4) 2_454
O9 C14 1.416(10) .
O9 H9B 0.8200 .
C1 C2 1.364(8) .
C1 C5 1.464(8) .
C2 C3 1.406(8) .
C2 H2A 0.9300 .
C3 C4 1.376(8) .
C3 H3A 0.9300 .
C4 C6 1.483(8) .
C7 C8 1.384(8) .
C7 C11 1.486(8) .
C8 C9 1.398(8) .
C8 H8A 0.9300 .
C9 C10 1.346(8) .
C9 H9A 0.9300 .
C10 C12 1.489(8) .
C12 Eu1 2.782(6) 2_454
C13 N1 1.501(9) .
C13 C14 1.537(11) .
C13 H13A 0.9700 .
C13 H13B 0.9700 .
C14 H14A 0.9700 .
C14 H14B 0.9700 .
C15 N1 1.482(9) .
C15 H15A 0.9600 .
C15 H15B 0.9600 .
C15 H15C 0.9600 .
C16 N1 1.488(9) .
C16 H16A 0.9600 .
C16 H16B 0.9600 .
C16 H16C 0.9600 .
C17 N1 1.495(10) .
C17 H17A 0.9600 .
C17 H17B 0.9600 .
C17 H17C 0.9600 .
